data_7008761
loop_
_publ_author_name
'Lisnard, Laurent'
'Dolbecq, Anne'
'Mialane, Pierre'
'Marrot, J\'er\^ome'
'Codjovi, Epiphane'
'S\'echeresse, Francis'

_publ_section_title
;
 Molecular and multidimensional polyoxotungstates functionalized by
 {Cu(bpy)}2+ groups.
;
_journal_issue 24
_journal_name_full 'Dalton transactions (Cambridge, England : 2003)'
_journal_page_first 3913
_journal_page_last 3920
_journal_paper_doi 10.1039/b507124k
_journal_year 2005
_chemical_formula_sum 'C50 H55 Cu6 N10 O54 P3 W11'
_chemical_formula_weight 4156.54
_chemical_name_systematic
;
?
;
_space_group_IT_number 14
_symmetry_cell_setting monoclinic
_symmetry_space_group_name_Hall '-P 2yn'
_symmetry_space_group_name_H-M 'P 1 21/n 1'
_atom_sites_solution_hydrogens geom
_atom_sites_solution_primary direct
_atom_sites_solution_secondary difmap
_audit_creation_method SHELXL-97
_cell_angle_alpha 90.00
_cell_angle_beta 95.382(2)
_cell_angle_gamma 90.00
_cell_formula_units_Z 4
_cell_length_a 15.7959(5)
_cell_length_b 24.2073(8)
_cell_length_c 21.3022(8)
_cell_measurement_reflns_used 6774
_cell_measurement_temperature 293(2)
_cell_measurement_theta_max 26.58
_cell_measurement_theta_min 2.55
_cell_volume 8109.5(5)
_computing_cell_refinement 'Bruker APEX2'
_computing_data_collection 'Bruker APEX2'
_computing_data_reduction 'Bruker SAINT'
_computing_molecular_graphics 'Bruker SHELXTL'
_computing_publication_material 'Bruker SHELXTL'
_computing_structure_refinement 'SHELXL-97 (Sheldrick, 1997)'
_computing_structure_solution 'SHELXS-97 (Sheldrick, 1990)'
_diffrn_ambient_temperature 293(2)
_diffrn_detector_area_resol_mean 512x512
_diffrn_measured_fraction_theta_full 0.996
_diffrn_measured_fraction_theta_max 0.996
_diffrn_measurement_device_type 'CCD area detector'
_diffrn_measurement_method 'phi and omega scans'
_diffrn_radiation_monochromator graphite
_diffrn_radiation_source 'fine-focus sealed tube'
_diffrn_radiation_type MoK\a
_diffrn_radiation_wavelength 0.71073
_diffrn_reflns_av_R_equivalents 0.0777
_diffrn_reflns_av_sigmaI/netI 0.0545
_diffrn_reflns_limit_h_max 23
_diffrn_reflns_limit_h_min -23
_diffrn_reflns_limit_k_max 35
_diffrn_reflns_limit_k_min -35
_diffrn_reflns_limit_l_max 31
_diffrn_reflns_limit_l_min -31
_diffrn_reflns_number 201310
_diffrn_reflns_theta_full 31.29
_diffrn_reflns_theta_max 31.29
_diffrn_reflns_theta_min 1.28
_exptl_absorpt_coefficient_mu 17.237
_exptl_absorpt_correction_T_max 0.5456
_exptl_absorpt_correction_T_min 0.3393
_exptl_absorpt_correction_type multi-scan
_exptl_absorpt_process_details 'SADABS (Sheldrick, V2.10)'
_exptl_crystal_colour blue
_exptl_crystal_density_diffrn 3.404
_exptl_crystal_density_method 'not measured'
_exptl_crystal_description cubic
_exptl_crystal_F_000 7560
_exptl_crystal_size_max 0.08
_exptl_crystal_size_mid 0.06
_exptl_crystal_size_min 0.04
_refine_diff_density_max 4.528
_refine_diff_density_min -3.392
_refine_diff_density_rms 0.757
_refine_ls_extinction_method none
_refine_ls_goodness_of_fit_ref 1.141
_refine_ls_hydrogen_treatment constr
_refine_ls_matrix_type full
_refine_ls_number_parameters 1162
_refine_ls_number_reflns 26419
_refine_ls_number_restraints 0
_refine_ls_restrained_S_all 1.141
_refine_ls_R_factor_all 0.0817
_refine_ls_R_factor_gt 0.0452
_refine_ls_shift/su_max 0.002
_refine_ls_shift/su_mean 0.000
_refine_ls_structure_factor_coef Fsqd
_refine_ls_weighting_details 'calc w=1/[\s^2^(Fo^2^)+(0.0630P)^2^+69.6303P] where P=(Fo^2^+2Fc^2^)/3'
_refine_ls_weighting_scheme calc
_refine_ls_wR_factor_gt 0.1162
_refine_ls_wR_factor_ref 0.1444
_reflns_number_gt 18377
_reflns_number_total 26419
_reflns_threshold_expression >2sigma(I)
_cod_data_source_file b507124k.txt
_cod_data_source_block 2
_cod_depositor_comments
;
The following automatic conversions were performed:
'_symmetry_cell_setting' value 'Monoclinic' changed to 'monoclinic'
according to '/home/saulius/struct/CIF-dictionaries/cif_core.dic'
dictionary named 'cif_core.dic' version 2.4.1 from 2010-06-29.

Automatic conversion script
Id: cif_fix_enum 1527 2010-12-29 10:47:43Z saulius 
;
_cod_original_sg_symbol_H-M P2(1)/n
_cod_database_code 7008761

loop_
_symmetry_equiv_pos_as_xyz
'x, y, z'
'-x+1/2, y+1/2, -z+1/2'
'-x, -y, -z'
'x-1/2, -y-1/2, z-1/2'

loop_
_atom_site_label
_atom_site_type_symbol
_atom_site_fract_x
_atom_site_fract_y
_atom_site_fract_z
_atom_site_U_iso_or_equiv
_atom_site_adp_type
_atom_site_occupancy
_atom_site_symmetry_multiplicity
_atom_site_calc_flag
_atom_site_refinement_flags
_atom_site_disorder_assembly
_atom_site_disorder_group
W1 W 1.25441(2) 0.292749(17) 0.72462(2) 0.02719(9) Uani 1 1 d . . .
W2 W 1.13460(2) 0.405002(16) 0.79651(2) 0.02614(9) Uani 1 1 d . . .
W3 W 1.12851(3) 0.393114(17) 0.62285(2) 0.02733(9) Uani 1 1 d . . .
W4 W 0.90949(2) 0.384171(16) 0.61064(2) 0.02600(9) Uani 1 1 d . . .
W5 W 1.02787(3) 0.282092(17) 0.548900(19) 0.02694(9) Uani 1 1 d . . .
W6 W 1.14933(3) 0.182563(17) 0.65198(2) 0.02866(9) Uani 1 1 d . . .
W7 W 1.15543(3) 0.198854(17) 0.81237(2) 0.02872(9) Uani 1 1 d . . .
W8 W 1.03332(3) 0.309958(18) 0.881216(19) 0.02806(9) Uani 1 1 d . . .
W9 W 0.91320(2) 0.399403(16) 0.78236(2) 0.02576(9) Uani 1 1 d . . .
W10 W 0.91079(2) 0.180637(15) 0.639337(19) 0.02306(8) Uani 1 1 d . . .
W11 W 0.91800(2) 0.192927(16) 0.797589(19) 0.02387(8) Uani 1 1 d . . .
Cu1 Cu 0.81728(7) 0.28287(5) 0.70425(6) 0.0229(2) Uani 1 1 d . . .
Cu2 Cu 0.68944(8) 0.35740(5) 0.76790(6) 0.0272(2) Uani 1 1 d . . .
Cu3 Cu 0.69792(8) 0.21415(5) 0.81014(6) 0.0298(3) Uani 1 1 d . . .
Cu4 Cu 0.69997(8) 0.21674(5) 0.56145(6) 0.0295(3) Uani 1 1 d . . .
Cu5 Cu 0.48203(8) 0.34984(5) 0.70383(6) 0.0286(3) Uani 1 1 d . . .
Cu6 Cu 0.47056(8) 0.21578(5) 0.74756(6) 0.0278(3) Uani 1 1 d . . .
P1 P 1.02991(13) 0.29139(8) 0.71462(10) 0.0139(4) Uani 1 1 d . . .
P2 P 0.55954(17) 0.30533(11) 0.83296(12) 0.0254(5) Uani 1 1 d . . .
P3 P 0.61622(15) 0.25600(10) 0.68308(12) 0.0217(4) Uani 1 1 d . . .
O1 O 1.3631(5) 0.3069(3) 0.7275(4) 0.0377(18) Uani 1 1 d . . .
O2 O 1.2103(5) 0.3382(3) 0.6574(4) 0.0315(16) Uani 1 1 d . . .
O3 O 1.2130(4) 0.3474(3) 0.7780(4) 0.0298(15) Uani 1 1 d . . .
O4 O 1.2483(4) 0.2304(3) 0.6696(4) 0.0309(15) Uani 1 1 d . . .
O5 O 1.2523(4) 0.2413(3) 0.7932(3) 0.0287(15) Uani 1 1 d . . .
O6 O 1.1143(4) 0.2586(3) 0.7229(3) 0.0252(14) Uani 1 1 d . . .
O7 O 1.2020(5) 0.4571(3) 0.8249(4) 0.0361(17) Uani 1 1 d . . .
O8 O 1.0281(4) 0.4376(3) 0.7978(4) 0.0294(15) Uani 1 1 d . . .
O9 O 1.1163(4) 0.3674(3) 0.8726(3) 0.0311(16) Uani 1 1 d . . .
O10 O 1.1284(5) 0.4173(3) 0.7068(3) 0.0309(15) Uani 1 1 d . . .
O11 O 1.0266(4) 0.3322(3) 0.7694(3) 0.0272(14) Uani 1 1 d . . .
O12 O 1.1938(5) 0.4396(3) 0.5907(4) 0.0352(17) Uani 1 1 d . . .
O13 O 1.0195(5) 0.4224(3) 0.6021(4) 0.0331(16) Uani 1 1 d . . .
O14 O 1.1066(5) 0.3424(3) 0.5538(3) 0.0309(15) Uani 1 1 d . . .
O15 O 1.0245(4) 0.3230(3) 0.6517(3) 0.0258(14) Uani 1 1 d . . .
O16 O 0.8421(5) 0.4287(3) 0.5680(4) 0.0371(18) Uani 1 1 d . . .
O17 O 0.8374(4) 0.3330(3) 0.6357(3) 0.0287(15) Uani 1 1 d . . .
O18 O 0.9403(5) 0.3379(3) 0.5437(3) 0.0303(15) Uani 1 1 d . . .
O19 O 0.9219(4) 0.4134(3) 0.6957(3) 0.0280(14) Uani 1 1 d . . .
O20 O 1.0283(5) 0.2638(3) 0.4711(4) 0.0379(18) Uani 1 1 d . . .
O21 O 0.9494(4) 0.2323(3) 0.5789(3) 0.0265(14) Uani 1 1 d . . .
O22 O 1.1146(5) 0.2366(3) 0.5885(4) 0.0329(16) Uani 1 1 d . . .
O23 O 1.1896(5) 0.1309(4) 0.6094(5) 0.047(2) Uani 1 1 d . . .
O24 O 1.0358(4) 0.1643(3) 0.6520(3) 0.0281(15) Uani 1 1 d . . .
O25 O 1.1737(5) 0.1570(3) 0.7368(4) 0.0314(16) Uani 1 1 d . . .
O26 O 1.1997(5) 0.1542(3) 0.8691(4) 0.041(2) Uani 1 1 d . . .
O27 O 1.0413(5) 0.1779(3) 0.8022(3) 0.0313(16) Uani 1 1 d . . .
O28 O 1.1208(5) 0.2593(3) 0.8607(4) 0.0319(16) Uani 1 1 d . . .
O29 O 1.0371(6) 0.3036(4) 0.9607(4) 0.044(2) Uani 1 1 d . . .
O30 O 0.9566(4) 0.2537(3) 0.8525(3) 0.0289(15) Uani 1 1 d . . .
O31 O 0.9487(5) 0.3646(3) 0.8644(3) 0.0297(15) Uani 1 1 d . . .
O32 O 0.8540(5) 0.4540(3) 0.8041(4) 0.0348(17) Uani 1 1 d . . .
O33 O 0.8336(4) 0.3460(3) 0.7643(3) 0.0267(14) Uani 1 1 d . . .
O34 O 0.8801(5) 0.1258(3) 0.5919(4) 0.0323(16) Uani 1 1 d . . .
O35 O 0.8125(4) 0.2188(3) 0.6435(3) 0.0259(14) Uani 1 1 d . . .
O36 O 0.9067(4) 0.1485(3) 0.7222(3) 0.0274(14) Uani 1 1 d . . .
O37 O 0.9564(4) 0.2509(3) 0.7148(3) 0.0251(14) Uani 1 1 d . . .
O38 O 0.8877(5) 0.1461(3) 0.8523(4) 0.0345(17) Uani 1 1 d . . .
O39 O 0.8181(4) 0.2299(3) 0.7758(3) 0.0285(15) Uani 1 1 d . . .
O40 O 0.6750(4) 0.3059(3) 0.6948(3) 0.0246(13) Uani 1 1 d . . .
O41 O 0.6541(4) 0.2966(3) 0.8214(3) 0.0256(14) Uani 1 1 d . . .
O42 O 0.6147(4) 0.2366(3) 0.6152(3) 0.0272(14) Uani 1 1 d . . .
O43 O 0.6384(4) 0.2082(3) 0.7281(3) 0.0263(14) Uani 1 1 d . . .
O44 O 0.7260(6) 0.2958(3) 0.5441(4) 0.0408(19) Uani 1 1 d . . .
O45 O 0.5222(4) 0.2732(3) 0.6942(3) 0.0236(13) Uani 1 1 d . . .
O46 O 0.5111(5) 0.2519(3) 0.8237(4) 0.0339(17) Uani 1 1 d . . .
O47 O 0.5549(5) 0.3241(3) 0.9027(4) 0.0389(18) Uani 1 1 d . . .
O48 O 0.5245(4) 0.3535(3) 0.7920(3) 0.0295(15) Uani 1 1 d . . .
N1A N 0.6768(6) 0.4243(4) 0.7141(5) 0.034(2) Uani 1 1 d . . .
C2A C 0.6781(8) 0.4262(5) 0.6521(6) 0.041(3) Uani 1 1 d . . .
H2A H 0.6834 0.3934 0.6300 0.049 Uiso 1 1 calc R . .
C3A C 0.6718(10) 0.4758(6) 0.6192(7) 0.056(4) Uani 1 1 d . . .
H3A H 0.6741 0.4763 0.5757 0.067 Uiso 1 1 calc R . .
C4A C 0.6621(10) 0.5242(6) 0.6514(8) 0.061(4) Uani 1 1 d . . .
H4A H 0.6593 0.5578 0.6302 0.073 Uiso 1 1 calc R . .
C5A C 0.6568(9) 0.5223(5) 0.7144(8) 0.054(4) Uani 1 1 d . . .
H5A H 0.6481 0.5547 0.7365 0.065 Uiso 1 1 calc R . .
C6A C 0.6645(7) 0.4715(5) 0.7465(6) 0.038(3) Uani 1 1 d . . .
C7A C 0.6649(7) 0.4658(5) 0.8146(6) 0.039(3) Uani 1 1 d . . .
C8A C 0.6421(9) 0.5061(5) 0.8540(7) 0.052(3) Uani 1 1 d . . .
H8A H 0.6255 0.5407 0.8382 0.062 Uiso 1 1 calc R . .
C9A C 0.6437(11) 0.4952(7) 0.9182(8) 0.069(5) Uani 1 1 d . . .
H9A H 0.6270 0.5223 0.9454 0.083 Uiso 1 1 calc R . .
C10A C 0.6699(10) 0.4447(6) 0.9413(8) 0.059(4) Uani 1 1 d . . .
H10A H 0.6744 0.4373 0.9843 0.070 Uiso 1 1 calc R . .
C11A C 0.6896(9) 0.4049(6) 0.8983(6) 0.047(3) Uani 1 1 d . . .
H11A H 0.7046 0.3697 0.9129 0.056 Uiso 1 1 calc R . .
N12A N 0.6879(6) 0.4151(4) 0.8365(5) 0.038(2) Uani 1 1 d . . .
N1B N 0.7461(6) 0.2161(4) 0.8983(4) 0.034(2) Uani 1 1 d . . .
C2B C 0.7905(8) 0.2581(6) 0.9249(6) 0.050(3) Uani 1 1 d . . .
H2B H 0.8045 0.2878 0.9002 0.060 Uiso 1 1 calc R . .
C3B C 0.8162(10) 0.2582(8) 0.9893(8) 0.066(4) Uani 1 1 d . . .
H3B H 0.8430 0.2889 1.0084 0.079 Uiso 1 1 calc R . .
C4B C 0.8016(10) 0.2131(9) 1.0233(6) 0.075(6) Uani 1 1 d . . .
H4B H 0.8206 0.2122 1.0659 0.090 Uiso 1 1 calc R . .
C5B C 0.7591(8) 0.1680(8) 0.9965(6) 0.058(4) Uani 1 1 d . . .
H5B H 0.7503 0.1365 1.0201 0.070 Uiso 1 1 calc R . .
C6B C 0.7301(7) 0.1710(5) 0.9336(5) 0.039(3) Uani 1 1 d . . .
C7B C 0.6785(7) 0.1282(5) 0.8975(6) 0.040(3) Uani 1 1 d . . .
C8B C 0.6454(10) 0.0833(5) 0.9259(7) 0.054(4) Uani 1 1 d . . .
H8B H 0.6537 0.0784 0.9694 0.065 Uiso 1 1 calc R . .
C9B C 0.5977(12) 0.0442(6) 0.8867(10) 0.077(6) Uani 1 1 d . . .
H9B H 0.5731 0.0136 0.9042 0.093 Uiso 1 1 calc R . .
C10B C 0.5888(11) 0.0527(6) 0.8228(9) 0.065(4) Uani 1 1 d . . .
H10B H 0.5616 0.0266 0.7959 0.079 Uiso 1 1 calc R . .
C11B C 0.6204(9) 0.1000(5) 0.7993(7) 0.049(3) Uani 1 1 d . . .
H11B H 0.6112 0.1064 0.7562 0.058 Uiso 1 1 calc R . .
N12B N 0.6630(6) 0.1369(4) 0.8343(5) 0.035(2) Uani 1 1 d . . .
N1C N 0.6774(6) 0.1366(4) 0.5679(4) 0.0307(18) Uani 1 1 d . . .
C2C C 0.6344(8) 0.1119(5) 0.6129(6) 0.040(3) Uani 1 1 d . . .
H2C H 0.6198 0.1327 0.6470 0.048 Uiso 1 1 calc R . .
C3C C 0.6125(9) 0.0572(5) 0.6089(7) 0.052(3) Uani 1 1 d . . .
H3C H 0.5825 0.0409 0.6396 0.063 Uiso 1 1 calc R . .
C4C C 0.6351(12) 0.0271(6) 0.5597(8) 0.068(4) Uani 1 1 d . . .
H4C H 0.6219 -0.0103 0.5573 0.081 Uiso 1 1 calc R . .
C5C C 0.6781(10) 0.0513(6) 0.5125(7) 0.057(4) Uani 1 1 d . . .
H5C H 0.6905 0.0315 0.4772 0.068 Uiso 1 1 calc R . .
C6C C 0.7016(7) 0.1066(4) 0.5205(5) 0.033(2) Uani 1 1 d . . .
C7C C 0.7549(7) 0.1370(5) 0.4784(5) 0.037(2) Uani 1 1 d . . .
C8C C 0.8007(9) 0.1115(7) 0.4337(6) 0.054(4) Uani 1 1 d . . .
H8C H 0.7994 0.0734 0.4284 0.064 Uiso 1 1 calc R . .
C9C C 0.8487(8) 0.1451(7) 0.3971(6) 0.051(3) Uani 1 1 d . . .
H9C H 0.8789 0.1295 0.3662 0.061 Uiso 1 1 calc R . .
C10C C 0.8515(9) 0.2010(7) 0.4067(6) 0.052(3) Uani 1 1 d . . .
H10C H 0.8819 0.2241 0.3822 0.062 Uiso 1 1 calc R . .
C11C C 0.8072(8) 0.2216(6) 0.4543(5) 0.042(3) Uani 1 1 d . . .
H11C H 0.8107 0.2593 0.4625 0.051 Uiso 1 1 calc R . .
N12C N 0.7595(6) 0.1910(4) 0.4893(4) 0.034(2) Uani 1 1 d . . .
N1D N 0.4702(6) 0.3683(4) 0.6110(5) 0.037(2) Uani 1 1 d . . .
C2D C 0.4927(8) 0.3369(6) 0.5641(6) 0.044(3) Uani 1 1 d . . .
H2D H 0.5114 0.3010 0.5732 0.052 Uiso 1 1 calc R . .
C3D C 0.4895(11) 0.3553(7) 0.5024(7) 0.060(4) Uani 1 1 d . . .
H3D H 0.5066 0.3325 0.4707 0.072 Uiso 1 1 calc R . .
C4D C 0.4611(12) 0.4065(8) 0.4891(8) 0.077(6) Uani 1 1 d . . .
H4D H 0.4585 0.4197 0.4480 0.093 Uiso 1 1 calc R . .
C5D C 0.4364(14) 0.4390(6) 0.5355(8) 0.083(6) Uani 1 1 d . . .
H5D H 0.4155 0.4742 0.5259 0.100 Uiso 1 1 calc R . .
C6D C 0.4420(9) 0.4203(6) 0.5985(7) 0.049(3) Uani 1 1 d . . .
C7D C 0.4214(9) 0.4533(5) 0.6528(7) 0.051(3) Uani 1 1 d . . .
C8D C 0.3855(14) 0.5046(6) 0.6496(9) 0.082(6) Uani 1 1 d . . .
H8D H 0.3675 0.5202 0.6107 0.098 Uiso 1 1 calc R . .
C9D C 0.3764(14) 0.5321(7) 0.7021(12) 0.098(7) Uani 1 1 d . . .
H9D H 0.3579 0.5686 0.6998 0.118 Uiso 1 1 calc R . .
C10D C 0.3942(13) 0.5071(7) 0.7617(10) 0.082(6) Uani 1 1 d . . .
H10D H 0.3835 0.5254 0.7985 0.098 Uiso 1 1 calc R . .
C11D C 0.4289(11) 0.4531(6) 0.7634(8) 0.061(4) Uani 1 1 d . . .
H11D H 0.4438 0.4359 0.8019 0.073 Uiso 1 1 calc R . .
N12D N 0.4403(7) 0.4270(4) 0.7091(5) 0.044(2) Uani 1 1 d . . .
N1E N 0.4232(6) 0.1562(4) 0.7981(5) 0.033(2) Uani 1 1 d . . .
C2E C 0.4256(8) 0.1540(5) 0.8601(6) 0.040(3) Uani 1 1 d . . .
H2E H 0.4493 0.1835 0.8837 0.049 Uiso 1 1 calc R . .
C3E C 0.3934(8) 0.1084(5) 0.8919(7) 0.044(3) Uani 1 1 d . . .
H3E H 0.3961 0.1075 0.9357 0.053 Uiso 1 1 calc R . .
C4E C 0.3586(10) 0.0659(5) 0.8567(7) 0.053(4) Uani 1 1 d . . .
H4E H 0.3366 0.0356 0.8765 0.064 Uiso 1 1 calc R . .
C5E C 0.3554(8) 0.0674(5) 0.7922(7) 0.046(3) Uani 1 1 d . . .
H5E H 0.3307 0.0386 0.7682 0.055 Uiso 1 1 calc R . .
C6E C 0.3892(7) 0.1120(4) 0.7635(6) 0.034(2) Uani 1 1 d . . .
C7E C 0.3948(7) 0.1177(4) 0.6949(6) 0.034(2) Uani 1 1 d . . .
C8E C 0.3713(9) 0.0770(6) 0.6535(7) 0.051(3) Uani 1 1 d . . .
H8E H 0.3472 0.0445 0.6668 0.062 Uiso 1 1 calc R . .
C9E C 0.3843(11) 0.0850(6) 0.5896(7) 0.059(4) Uani 1 1 d . . .
H9E H 0.3666 0.0583 0.5598 0.071 Uiso 1 1 calc R . .
C10E C 0.4228(9) 0.1319(6) 0.5715(7) 0.051(3) Uani 1 1 d . . .
H10E H 0.4349 0.1366 0.5300 0.061 Uiso 1 1 calc R . .
C11E C 0.4435(7) 0.1722(5) 0.6160(6) 0.039(3) Uani 1 1 d . . .
H11E H 0.4673 0.2049 0.6032 0.047 Uiso 1 1 calc R . .
N12E N 0.4308(6) 0.1661(4) 0.6772(4) 0.0322(19) Uani 1 1 d . . .
O1W O 0.1936(7) 0.0994(6) 0.9828(5) 0.074(3) Uani 1 1 d . . .

loop_
_atom_site_aniso_label
_atom_site_aniso_U_11
_atom_site_aniso_U_22
_atom_site_aniso_U_33
_atom_site_aniso_U_23
_atom_site_aniso_U_13
_atom_site_aniso_U_12
W1 0.01605(17) 0.0302(2) 0.0347(2) -0.00309(16) -0.00085(14) -0.00050(14)
W2 0.02138(18) 0.02606(19) 0.0302(2) -0.00519(15) -0.00176(14) -0.00348(14)
W3 0.02419(19) 0.02736(19) 0.0304(2) -0.00015(15) 0.00247(15) -0.00424(14)
W4 0.02355(18) 0.02336(18) 0.0302(2) 0.00328(15) -0.00232(15) -0.00094(14)
W5 0.0287(2) 0.02874(19) 0.02310(18) -0.00202(15) 0.00096(15) -0.00260(15)
W6 0.02169(18) 0.0281(2) 0.0354(2) -0.00620(16) -0.00107(15) 0.00397(14)
W7 0.02168(18) 0.0294(2) 0.0333(2) 0.00331(16) -0.00673(15) 0.00264(15)
W8 0.0273(2) 0.0326(2) 0.02334(19) -0.00355(16) -0.00255(15) -0.00488(16)
W9 0.02010(17) 0.02485(18) 0.0318(2) -0.00697(15) -0.00059(14) -0.00070(14)
W10 0.02089(17) 0.02080(17) 0.02637(19) -0.00217(14) -0.00370(14) -0.00045(13)
W11 0.02149(17) 0.02368(17) 0.02547(18) 0.00274(14) -0.00293(14) -0.00201(13)
Cu1 0.0206(5) 0.0219(5) 0.0256(6) -0.0011(4) -0.0003(4) -0.0004(4)
Cu2 0.0271(6) 0.0225(6) 0.0319(6) -0.0046(5) 0.0023(5) -0.0009(4)
Cu3 0.0305(6) 0.0312(6) 0.0262(6) 0.0051(5) -0.0045(5) -0.0032(5)
Cu4 0.0309(6) 0.0293(6) 0.0284(6) -0.0012(5) 0.0040(5) 0.0009(5)
Cu5 0.0263(6) 0.0257(6) 0.0330(7) 0.0023(5) -0.0008(5) 0.0023(5)
Cu6 0.0285(6) 0.0264(6) 0.0280(6) -0.0010(5) -0.0003(5) -0.0067(5)
P1 0.0107(9) 0.0158(9) 0.0148(9) -0.0018(7) -0.0005(7) -0.0009(7)
P2 0.0260(12) 0.0272(12) 0.0229(12) -0.0019(9) 0.0009(9) -0.0026(9)
P3 0.0184(10) 0.0219(11) 0.0241(11) -0.0015(9) -0.0012(8) -0.0005(8)
O1 0.021(4) 0.038(4) 0.054(5) -0.005(4) 0.003(3) -0.006(3)
O2 0.026(4) 0.031(4) 0.038(4) -0.004(3) 0.007(3) 0.001(3)
O3 0.022(3) 0.033(4) 0.033(4) -0.003(3) 0.000(3) -0.001(3)
O4 0.022(3) 0.036(4) 0.035(4) -0.006(3) 0.004(3) -0.003(3)
O5 0.021(3) 0.032(4) 0.031(4) 0.003(3) -0.008(3) 0.004(3)
O6 0.023(3) 0.024(3) 0.028(3) -0.001(3) -0.003(3) 0.002(3)
O7 0.034(4) 0.030(4) 0.043(5) -0.006(3) -0.007(3) -0.009(3)
O8 0.025(3) 0.025(3) 0.037(4) -0.007(3) -0.004(3) -0.004(3)
O9 0.027(4) 0.036(4) 0.029(4) 0.000(3) -0.006(3) -0.014(3)
O10 0.032(4) 0.031(4) 0.029(4) -0.005(3) -0.001(3) 0.000(3)
O11 0.024(3) 0.031(4) 0.026(3) -0.008(3) -0.001(3) -0.001(3)
O12 0.033(4) 0.035(4) 0.038(4) 0.002(3) 0.005(3) -0.010(3)
O13 0.037(4) 0.028(4) 0.034(4) 0.009(3) 0.003(3) 0.003(3)
O14 0.036(4) 0.027(4) 0.031(4) -0.003(3) 0.005(3) -0.003(3)
O15 0.024(3) 0.030(4) 0.021(3) -0.001(3) -0.004(3) -0.001(3)
O16 0.030(4) 0.033(4) 0.047(5) 0.003(3) -0.005(3) 0.005(3)
O17 0.028(4) 0.025(3) 0.032(4) 0.001(3) -0.002(3) 0.000(3)
O18 0.028(4) 0.035(4) 0.027(4) 0.002(3) -0.002(3) 0.003(3)
O19 0.027(4) 0.025(3) 0.030(4) 0.002(3) -0.005(3) -0.001(3)
O20 0.046(5) 0.041(4) 0.028(4) -0.006(3) 0.006(3) -0.003(4)
O21 0.028(3) 0.029(3) 0.022(3) -0.003(3) -0.001(3) 0.001(3)
O22 0.028(4) 0.032(4) 0.038(4) -0.005(3) 0.000(3) 0.003(3)
O23 0.040(5) 0.038(5) 0.061(6) -0.019(4) 0.000(4) 0.012(4)
O24 0.020(3) 0.029(4) 0.033(4) -0.003(3) -0.002(3) 0.001(3)
O25 0.028(4) 0.024(3) 0.040(4) 0.002(3) -0.005(3) 0.005(3)
O26 0.035(4) 0.032(4) 0.053(5) 0.011(4) -0.015(4) 0.005(3)
O27 0.026(4) 0.037(4) 0.029(4) 0.001(3) -0.004(3) -0.001(3)
O28 0.028(4) 0.033(4) 0.033(4) -0.002(3) -0.009(3) -0.002(3)
O29 0.047(5) 0.054(5) 0.030(4) -0.005(4) 0.001(4) -0.009(4)
O30 0.025(3) 0.033(4) 0.027(4) -0.005(3) -0.001(3) -0.005(3)
O31 0.028(4) 0.031(4) 0.029(4) -0.008(3) -0.001(3) -0.002(3)
O32 0.026(4) 0.028(4) 0.050(5) -0.010(3) -0.002(3) -0.001(3)
O33 0.024(3) 0.025(3) 0.030(4) -0.004(3) -0.003(3) 0.000(3)
O34 0.036(4) 0.022(3) 0.037(4) -0.005(3) -0.003(3) -0.004(3)
O35 0.021(3) 0.026(3) 0.029(4) -0.001(3) -0.004(3) 0.000(3)
O36 0.023(3) 0.024(3) 0.034(4) -0.001(3) -0.005(3) -0.001(3)
O37 0.019(3) 0.023(3) 0.032(4) 0.001(3) -0.002(3) -0.004(2)
O38 0.029(4) 0.038(4) 0.035(4) 0.009(3) -0.005(3) 0.002(3)
O39 0.020(3) 0.029(4) 0.034(4) 0.002(3) -0.008(3) -0.003(3)
O40 0.023(3) 0.026(3) 0.025(3) -0.003(3) 0.003(3) -0.003(3)
O41 0.018(3) 0.029(3) 0.028(3) -0.003(3) -0.002(3) 0.003(3)
O42 0.021(3) 0.035(4) 0.024(3) -0.004(3) -0.002(3) 0.003(3)
O43 0.024(3) 0.023(3) 0.030(4) 0.000(3) -0.004(3) -0.001(3)
O44 0.054(5) 0.035(4) 0.033(4) 0.009(3) -0.004(4) -0.010(4)
O45 0.017(3) 0.026(3) 0.028(3) -0.001(3) 0.005(3) -0.002(2)
O46 0.040(4) 0.030(4) 0.032(4) 0.001(3) 0.007(3) -0.014(3)
O47 0.044(5) 0.040(4) 0.034(4) -0.007(3) 0.009(4) -0.008(4)
O48 0.024(3) 0.029(4) 0.034(4) -0.001(3) -0.003(3) 0.005(3)
N1A 0.030(5) 0.032(5) 0.039(5) -0.007(4) 0.004(4) 0.004(4)
C2A 0.044(7) 0.028(5) 0.051(7) 0.003(5) 0.007(6) 0.004(5)
C3A 0.069(10) 0.047(8) 0.052(8) 0.006(6) 0.006(7) 0.021(7)
C4A 0.071(10) 0.036(7) 0.075(11) 0.017(7) 0.008(8) 0.011(7)
C5A 0.054(8) 0.030(6) 0.078(11) -0.003(6) 0.001(7) 0.003(6)
C6A 0.028(5) 0.027(5) 0.059(8) -0.012(5) 0.004(5) 0.003(4)
C7A 0.029(5) 0.031(5) 0.058(8) -0.008(5) 0.007(5) -0.005(4)
C8A 0.056(8) 0.029(6) 0.070(10) -0.015(6) 0.006(7) 0.004(5)
C9A 0.081(12) 0.052(9) 0.073(11) -0.033(8) -0.001(9) 0.009(8)
C10A 0.061(9) 0.052(8) 0.064(9) -0.021(7) 0.009(7) -0.023(7)
C11A 0.052(8) 0.050(7) 0.038(7) -0.013(6) 0.003(6) -0.018(6)
N12A 0.033(5) 0.032(5) 0.050(6) -0.011(4) 0.009(4) -0.006(4)
N1B 0.034(5) 0.049(6) 0.019(4) 0.000(4) -0.001(3) 0.005(4)
C2B 0.037(7) 0.067(9) 0.043(7) 0.001(6) -0.008(5) 0.001(6)
C3B 0.058(9) 0.084(12) 0.052(9) -0.011(9) -0.019(7) -0.015(8)
C4B 0.053(9) 0.151(19) 0.020(6) -0.005(9) -0.004(6) 0.018(10)
C5B 0.028(6) 0.119(14) 0.027(6) 0.031(7) -0.001(5) 0.004(7)
C6B 0.029(5) 0.057(7) 0.030(5) 0.016(5) 0.004(4) 0.013(5)
C7B 0.036(6) 0.039(6) 0.047(7) 0.024(5) 0.015(5) 0.013(5)
C8B 0.072(10) 0.037(7) 0.056(8) 0.018(6) 0.017(7) 0.002(6)
C9B 0.089(13) 0.040(8) 0.111(15) 0.029(9) 0.052(11) -0.004(8)
C10B 0.082(12) 0.036(7) 0.082(12) -0.008(7) 0.024(9) -0.004(7)
C11B 0.048(8) 0.038(7) 0.060(9) -0.001(6) 0.006(6) -0.006(6)
N12B 0.033(5) 0.028(4) 0.043(5) 0.007(4) -0.001(4) 0.003(4)
N1C 0.027(4) 0.036(5) 0.029(4) -0.005(4) 0.001(3) 0.001(4)
C2C 0.046(7) 0.033(6) 0.043(7) 0.005(5) 0.008(5) 0.009(5)
C3C 0.060(9) 0.037(7) 0.061(9) 0.004(6) 0.005(7) 0.006(6)
C4C 0.094(13) 0.039(8) 0.069(11) -0.007(7) 0.004(9) -0.003(8)
C5C 0.073(10) 0.039(7) 0.059(9) -0.017(6) 0.009(8) 0.006(7)
C6C 0.033(5) 0.032(5) 0.031(5) -0.004(4) -0.010(4) 0.003(4)
C7C 0.029(5) 0.052(7) 0.027(5) 0.001(5) -0.009(4) 0.001(5)
C8C 0.051(8) 0.068(9) 0.042(7) -0.029(7) 0.001(6) 0.004(7)
C9C 0.036(7) 0.081(10) 0.036(7) -0.008(7) 0.001(5) 0.007(7)
C10C 0.041(7) 0.079(10) 0.038(7) -0.001(7) 0.014(5) 0.001(7)
C11C 0.035(6) 0.066(8) 0.026(5) 0.003(5) 0.005(4) -0.004(6)
N12C 0.033(5) 0.039(5) 0.030(5) 0.000(4) 0.002(4) 0.007(4)
N1D 0.034(5) 0.038(5) 0.038(5) 0.006(4) -0.007(4) 0.000(4)
C2D 0.046(7) 0.055(8) 0.028(6) 0.002(5) -0.007(5) -0.001(6)
C3D 0.074(10) 0.067(10) 0.035(7) 0.011(7) -0.012(7) -0.006(8)
C4D 0.093(13) 0.092(13) 0.042(9) 0.025(9) -0.021(8) -0.021(11)
C5D 0.150(19) 0.041(8) 0.051(10) 0.021(7) -0.030(11) 0.019(10)
C6D 0.044(7) 0.045(7) 0.054(8) 0.006(6) -0.021(6) -0.003(6)
C7D 0.054(8) 0.035(6) 0.062(9) 0.015(6) -0.001(7) 0.009(6)
C8D 0.125(17) 0.038(8) 0.076(12) 0.013(8) -0.020(11) 0.035(9)
C9D 0.105(16) 0.040(9) 0.15(2) 0.018(12) 0.000(15) 0.028(10)
C10D 0.101(15) 0.039(8) 0.106(16) -0.006(9) 0.020(12) 0.023(9)
C11D 0.084(11) 0.044(8) 0.056(9) -0.005(7) 0.017(8) 0.016(7)
N12D 0.046(6) 0.033(5) 0.053(7) 0.004(5) 0.002(5) 0.004(4)
N1E 0.032(5) 0.030(4) 0.039(5) 0.001(4) 0.009(4) -0.008(4)
C2E 0.040(6) 0.030(5) 0.051(7) -0.003(5) 0.006(5) -0.006(5)
C3E 0.050(7) 0.037(6) 0.049(7) 0.007(5) 0.019(6) 0.006(5)
C4E 0.070(9) 0.026(6) 0.066(9) -0.001(6) 0.019(7) -0.013(6)
C5E 0.046(7) 0.032(6) 0.060(8) -0.007(6) 0.010(6) -0.011(5)
C6E 0.036(6) 0.021(5) 0.045(6) -0.006(4) 0.005(5) -0.003(4)
C7E 0.031(5) 0.029(5) 0.041(6) 0.001(5) 0.000(4) 0.000(4)
C8E 0.059(9) 0.041(7) 0.053(8) -0.015(6) -0.004(6) -0.014(6)
C9E 0.077(11) 0.052(8) 0.048(8) -0.016(7) -0.001(7) -0.013(8)
C10E 0.063(9) 0.045(7) 0.044(7) -0.013(6) 0.003(6) -0.012(6)
C11E 0.031(6) 0.045(6) 0.040(6) 0.004(5) -0.001(5) -0.012(5)
N12E 0.033(5) 0.029(4) 0.034(5) -0.001(4) 0.000(4) -0.007(4)
O1W 0.065(7) 0.106(10) 0.047(6) 0.007(6) -0.008(5) 0.004(7)

loop_
_atom_type_symbol
_atom_type_description
_atom_type_scat_dispersion_real
_atom_type_scat_dispersion_imag
_atom_type_scat_source
C C 0.0033 0.0016 'International Tables Vol C Tables 4.2.6.8 and 6.1.1.4'
H H 0.0000 0.0000 'International Tables Vol C Tables 4.2.6.8 and 6.1.1.4'
N N 0.0061 0.0033 'International Tables Vol C Tables 4.2.6.8 and 6.1.1.4'
O O 0.0106 0.0060 'International Tables Vol C Tables 4.2.6.8 and 6.1.1.4'
P P 0.1023 0.0942 'International Tables Vol C Tables 4.2.6.8 and 6.1.1.4'
Cu Cu 0.3201 1.2651 'International Tables Vol C Tables 4.2.6.8 and 6.1.1.4'
W W -0.8490 6.8722 'International Tables Vol C Tables 4.2.6.8 and 6.1.1.4'

loop_
_geom_angle_atom_site_label_1
_geom_angle_atom_site_label_2
_geom_angle_atom_site_label_3
_geom_angle
_geom_angle_site_symmetry_1
_geom_angle_site_symmetry_3
_geom_angle_publ_flag
O1 W1 O2 101.8(4) . . ?
O1 W1 O3 103.6(3) . . ?
O2 W1 O3 85.7(3) . . ?
O1 W1 O4 99.8(3) . . ?
O2 W1 O4 90.1(3) . . ?
O3 W1 O4 156.6(3) . . ?
O1 W1 O5 100.8(4) . . ?
O2 W1 O5 157.4(3) . . ?
O3 W1 O5 88.0(3) . . ?
O4 W1 O5 87.2(3) . . ?
O1 W1 O6 170.7(3) . . ?
O2 W1 O6 85.1(3) . . ?
O3 W1 O6 83.0(3) . . ?
O4 W1 O6 73.7(3) . . ?
O5 W1 O6 72.6(3) . . ?
O7 W2 O8 102.4(3) . . ?
O7 W2 O9 100.9(3) . . ?
O8 W2 O9 88.9(3) . . ?
O7 W2 O10 102.0(4) . . ?
O8 W2 O10 89.3(3) . . ?
O9 W2 O10 156.9(3) . . ?
O7 W2 O3 102.3(3) . . ?
O8 W2 O3 155.2(3) . . ?
O9 W2 O3 88.9(3) . . ?
O10 W2 O3 83.3(3) . . ?
O7 W2 O11 171.7(3) . . ?
O8 W2 O11 72.7(3) . . ?
O9 W2 O11 72.7(3) . . ?
O10 W2 O11 84.8(3) . . ?
O3 W2 O11 83.1(3) . . ?
O12 W3 O13 103.4(3) . . ?
O12 W3 O10 103.3(4) . . ?
O13 W3 O10 91.4(3) . . ?
O12 W3 O14 100.7(3) . . ?
O13 W3 O14 88.0(3) . . ?
O10 W3 O14 155.4(3) . . ?
O12 W3 O2 101.4(3) . . ?
O13 W3 O2 155.2(3) . . ?
O10 W3 O2 85.0(3) . . ?
O14 W3 O2 85.3(3) . . ?
O12 W3 O15 170.8(3) . . ?
O13 W3 O15 72.7(3) . . ?
O10 W3 O15 85.3(3) . . ?
O14 W3 O15 71.1(3) . . ?
O2 W3 O15 82.5(3) . . ?
O16 W4 O17 102.2(4) . . ?
O16 W4 O18 99.3(3) . . ?
O17 W4 O18 91.8(3) . . ?
O16 W4 O19 105.6(3) . . ?
O17 W4 O19 89.1(3) . . ?
O18 W4 O19 154.3(3) . . ?
O16 W4 O13 99.4(3) . . ?
O17 W4 O13 158.4(3) . . ?
O18 W4 O13 85.3(3) . . ?
O19 W4 O13 84.5(3) . . ?
O16 W4 O15 167.3(3) . . ?
O17 W4 O15 86.9(3) . . ?
O18 W4 O15 71.3(3) . . ?
O19 W4 O15 83.1(3) . . ?
O13 W4 O15 71.8(3) . . ?
O20 W5 O21 103.0(3) . . ?
O20 W5 O22 102.2(4) . . ?
O21 W5 O22 87.0(3) . . ?
O20 W5 O14 100.9(4) . . ?
O21 W5 O14 156.1(3) . . ?
O22 W5 O14 88.9(3) . . ?
O20 W5 O18 101.2(4) . . ?
O21 W5 O18 88.7(3) . . ?
O22 W5 O18 156.6(3) . . ?
O14 W5 O18 85.8(3) . . ?
O20 W5 O15 170.6(3) . . ?
O21 W5 O15 83.3(3) . . ?
O22 W5 O15 84.9(3) . . ?
O14 W5 O15 72.9(3) . . ?
O18 W5 O15 71.8(3) . . ?
O23 W6 O24 103.7(4) . . ?
O23 W6 O25 102.3(4) . . ?
O24 W6 O25 91.9(3) . . ?
O23 W6 O22 102.8(4) . . ?
O24 W6 O22 87.1(3) . . ?
O25 W6 O22 154.4(3) . . ?
O23 W6 O4 101.9(4) . . ?
O24 W6 O4 154.3(3) . . ?
O25 W6 O4 85.6(3) . . ?
O22 W6 O4 84.4(3) . . ?
O23 W6 O6 170.6(3) . . ?
O24 W6 O6 84.6(3) . . ?
O25 W6 O6 72.6(3) . . ?
O22 W6 O6 81.9(3) . . ?
O4 W6 O6 70.3(3) . . ?
O26 W7 O27 103.6(4) . . ?
O26 W7 O28 102.8(4) . . ?
O27 W7 O28 87.0(3) . . ?
O26 W7 O5 101.9(3) . . ?
O27 W7 O5 154.4(3) . . ?
O28 W7 O5 88.8(3) . . ?
O26 W7 O25 99.9(4) . . ?
O27 W7 O25 88.8(3) . . ?
O28 W7 O25 157.2(3) . . ?
O5 W7 O25 85.4(3) . . ?
O26 W7 O6 170.2(3) . . ?
O27 W7 O6 83.5(3) . . ?
O28 W7 O6 84.1(3) . . ?
O5 W7 O6 71.0(3) . . ?
O25 W7 O6 73.2(3) . . ?
O29 W8 O30 102.7(4) . . ?
O29 W8 O31 102.2(4) . . ?
O30 W8 O31 91.3(3) . . ?
O29 W8 O28 102.1(4) . . ?
O30 W8 O28 85.4(3) . . ?
O31 W8 O28 155.7(3) . . ?
O29 W8 O9 101.5(4) . . ?
O30 W8 O9 155.5(3) . . ?
O31 W8 O9 87.3(3) . . ?
O28 W8 O9 85.9(3) . . ?
O29 W8 O11 172.4(3) . . ?
O30 W8 O11 82.8(3) . . ?
O31 W8 O11 72.3(3) . . ?
O28 W8 O11 83.4(3) . . ?
O9 W8 O11 73.5(3) . . ?
O32 W9 O33 102.9(3) . . ?
O32 W9 O19 102.6(4) . . ?
O33 W9 O19 91.9(3) . . ?
O32 W9 O31 101.9(4) . . ?
O33 W9 O31 91.0(3) . . ?
O19 W9 O31 154.0(3) . . ?
O32 W9 O8 96.1(3) . . ?
O33 W9 O8 160.9(3) . . ?
O19 W9 O8 86.1(3) . . ?
O31 W9 O8 82.9(3) . . ?
O32 W9 O11 165.3(3) . . ?
O33 W9 O11 90.1(3) . . ?
O19 W9 O11 83.6(3) . . ?
O31 W9 O11 70.6(3) . . ?
O8 W9 O11 70.8(3) . . ?
O34 W10 O35 103.2(3) . . ?
O34 W10 O21 101.5(3) . . ?
O35 W10 O21 91.6(3) . . ?
O34 W10 O36 101.2(3) . . ?
O35 W10 O36 93.4(3) . . ?
O21 W10 O36 155.0(3) . . ?
O34 W10 O24 98.5(3) . . ?
O35 W10 O24 158.2(3) . . ?
O21 W10 O24 81.3(3) . . ?
O36 W10 O24 85.1(3) . . ?
O34 W10 O37 174.0(3) . . ?
O35 W10 O37 79.1(3) . . ?
O21 W10 O37 83.9(3) . . ?
O36 W10 O37 73.0(3) . . ?
O24 W10 O37 79.6(3) . . ?
O38 W11 O39 101.8(3) . . ?
O38 W11 O36 100.7(3) . . ?
O39 W11 O36 92.9(3) . . ?
O38 W11 O30 100.5(3) . . ?
O39 W11 O30 89.9(3) . . ?
O36 W11 O30 157.5(3) . . ?
O38 W11 O27 100.4(3) . . ?
O39 W11 O27 157.4(3) . . ?
O36 W11 O27 87.3(3) . . ?
O30 W11 O27 81.7(3) . . ?
O38 W11 O37 174.5(3) . . ?
O39 W11 O37 78.3(3) . . ?
O36 W11 O37 73.8(3) . . ?
O30 W11 O37 84.9(3) . . ?
O27 W11 O37 80.0(3) . . ?
O17 Cu1 O39 170.2(3) . . ?
O17 Cu1 O33 89.0(3) . . ?
O39 Cu1 O33 90.7(3) . . ?
O17 Cu1 O35 89.8(3) . . ?
O39 Cu1 O35 89.6(3) . . ?
O33 Cu1 O35 174.7(3) . . ?
O17 Cu1 O40 90.5(3) . . ?
O39 Cu1 O40 99.2(3) . . ?
O33 Cu1 O40 86.4(3) . . ?
O35 Cu1 O40 98.8(3) . . ?
O17 Cu1 O37 93.5(3) . . ?
O39 Cu1 O37 76.9(3) . . ?
O33 Cu1 O37 97.4(3) . . ?
O35 Cu1 O37 77.5(3) . . ?
O40 Cu1 O37 174.5(2) . . ?
O41 Cu2 N1A 157.5(3) . . ?
O41 Cu2 O40 88.1(3) . . ?
N1A Cu2 O40 93.5(3) . . ?
O41 Cu2 N12A 94.3(4) . . ?
N1A Cu2 N12A 81.1(4) . . ?
O40 Cu2 N12A 171.4(4) . . ?
O41 Cu2 O33 105.3(3) . . ?
N1A Cu2 O33 97.2(3) . . ?
O40 Cu2 O33 86.6(3) . . ?
N12A Cu2 O33 100.7(3) . . ?
O41 Cu2 P2 30.8(2) . . ?
N1A Cu2 P2 126.8(3) . . ?
O40 Cu2 P2 93.9(2) . . ?
N12A Cu2 P2 84.1(3) . . ?
O33 Cu2 P2 135.80(19) . . ?
O43 Cu3 N1B 172.7(4) . . ?
O43 Cu3 N12B 92.4(3) . . ?
N1B Cu3 N12B 82.5(4) . . ?
O43 Cu3 O39 94.4(3) . . ?
N1B Cu3 O39 92.7(3) . . ?
N12B Cu3 O39 121.6(3) . . ?
O43 Cu3 O41 92.1(3) . . ?
N1B Cu3 O41 88.3(3) . . ?
N12B Cu3 O41 137.3(3) . . ?
O39 Cu3 O41 100.4(3) . . ?
O42 Cu4 N12C 163.7(3) . . ?
O42 Cu4 N1C 93.6(3) . . ?
N12C Cu4 N1C 81.2(4) . . ?
O42 Cu4 O44 92.2(4) . . ?
N12C Cu4 O44 92.1(4) . . ?
N1C Cu4 O44 173.0(4) . . ?
O42 Cu4 O35 94.3(3) . . ?
N12C Cu4 O35 101.6(3) . . ?
N1C Cu4 O35 95.6(3) . . ?
O44 Cu4 O35 87.9(3) . . ?
O48 Cu5 O45 93.3(3) . . ?
O48 Cu5 N12D 89.4(4) . . ?
O45 Cu5 N12D 177.3(4) . . ?
O48 Cu5 N1D 158.7(4) . . ?
O45 Cu5 N1D 96.2(4) . . ?
N12D Cu5 N1D 81.2(4) . . ?
O48 Cu5 O1 91.4(3) . 1_455 ?
O45 Cu5 O1 82.7(3) . 1_455 ?
N12D Cu5 O1 97.7(4) . 1_455 ?
N1D Cu5 O1 108.7(4) . 1_455 ?
O46 Cu6 N12E 169.9(4) . . ?
O46 Cu6 N1E 89.1(4) . . ?
N12E Cu6 N1E 82.0(4) . . ?
O46 Cu6 O45 92.4(3) . . ?
N12E Cu6 O45 96.2(3) . . ?
N1E Cu6 O45 177.0(3) . . ?
O37 P1 O11 109.5(4) . . ?
O37 P1 O15 110.1(4) . . ?
O11 P1 O15 109.8(4) . . ?
O37 P1 O6 108.6(4) . . ?
O11 P1 O6 109.5(4) . . ?
O15 P1 O6 109.4(4) . . ?
O46 P2 O48 115.3(4) . . ?
O46 P2 O41 110.3(4) . . ?
O48 P2 O41 108.4(4) . . ?
O46 P2 O47 107.8(4) . . ?
O48 P2 O47 105.9(4) . . ?
O41 P2 O47 108.8(4) . . ?
O46 P2 Cu2 133.7(3) . . ?
O48 P2 Cu2 68.1(3) . . ?
O41 P2 Cu2 40.6(3) . . ?
O47 P2 Cu2 115.5(3) . . ?
O42 P3 O43 110.3(4) . . ?
O42 P3 O40 110.7(4) . . ?
O43 P3 O40 113.4(4) . . ?
O42 P3 O45 107.0(4) . . ?
O43 P3 O45 105.7(4) . . ?
O40 P3 O45 109.3(4) . . ?
W1 O1 Cu5 157.5(5) . 1_655 ?
W1 O2 W3 150.3(4) . . ?
W1 O3 W2 152.8(4) . . ?
W1 O4 W6 125.5(4) . . ?
W7 O5 W1 125.4(3) . . ?
P1 O6 W1 128.2(4) . . ?
P1 O6 W7 124.0(4) . . ?
W1 O6 W7 90.9(2) . . ?
P1 O6 W6 123.4(4) . . ?
W1 O6 W6 90.4(2) . . ?
W7 O6 W6 88.8(2) . . ?
W2 O8 W9 126.8(4) . . ?
W2 O9 W8 125.7(4) . . ?
W3 O10 W2 152.8(4) . . ?
P1 O11 W8 126.9(4) . . ?
P1 O11 W9 126.2(4) . . ?
W8 O11 W9 90.1(2) . . ?
P1 O11 W2 124.3(4) . . ?
W8 O11 W2 87.9(2) . . ?
W9 O11 W2 89.8(2) . . ?
W3 O13 W4 126.3(4) . . ?
W5 O14 W3 126.8(4) . . ?
P1 O15 W5 125.7(4) . . ?
P1 O15 W4 126.3(4) . . ?
W5 O15 W4 90.1(2) . . ?
P1 O15 W3 124.9(4) . . ?
W5 O15 W3 89.1(2) . . ?
W4 O15 W3 89.1(2) . . ?
W4 O17 Cu1 143.6(4) . . ?
W4 O18 W5 126.8(4) . . ?
W9 O19 W4 146.7(4) . . ?
W5 O21 W10 154.0(4) . . ?
W5 O22 W6 148.8(4) . . ?
W6 O24 W10 153.7(4) . . ?
W6 O25 W7 125.5(4) . . ?
W7 O27 W11 153.3(4) . . ?
W7 O28 W8 149.5(4) . . ?
W8 O30 W11 154.0(4) . . ?
W8 O31 W9 127.1(4) . . ?
W9 O33 Cu1 136.5(4) . . ?
W9 O33 Cu2 125.0(3) . . ?
Cu1 O33 Cu2 92.5(3) . . ?
W10 O35 Cu1 116.2(3) . . ?
W10 O35 Cu4 122.6(3) . . ?
Cu1 O35 Cu4 118.0(3) . . ?
W11 O36 W10 121.8(4) . . ?
P1 O37 Cu1 120.0(4) . . ?
P1 O37 W11 129.1(4) . . ?
Cu1 O37 W11 87.9(2) . . ?
P1 O37 W10 129.5(4) . . ?
Cu1 O37 W10 87.1(2) . . ?
W11 O37 W10 89.9(2) . . ?
W11 O39 Cu1 116.8(4) . . ?
W11 O39 Cu3 126.7(4) . . ?
Cu1 O39 Cu3 115.8(3) . . ?
P3 O40 Cu2 130.1(4) . . ?
P3 O40 Cu1 113.3(4) . . ?
Cu2 O40 Cu1 92.5(3) . . ?
P2 O41 Cu2 108.6(4) . . ?
P2 O41 Cu3 118.2(4) . . ?
Cu2 O41 Cu3 121.4(3) . . ?
P3 O42 Cu4 134.4(4) . . ?
P3 O43 Cu3 125.7(4) . . ?
P3 O45 Cu5 125.3(4) . . ?
P3 O45 Cu6 109.7(4) . . ?
Cu5 O45 Cu6 116.0(3) . . ?
P2 O46 Cu6 129.3(5) . . ?
P2 O48 Cu5 126.4(4) . . ?
C2A N1A C6A 119.7(11) . . ?
C2A N1A Cu2 126.4(8) . . ?
C6A N1A Cu2 113.8(8) . . ?
N1A C2A C3A 121.7(12) . . ?
N1A C2A H2A 119.2 . . ?
C3A C2A H2A 119.2 . . ?
C4A C3A C2A 119.4(14) . . ?
C4A C3A H3A 120.3 . . ?
C2A C3A H3A 120.3 . . ?
C5A C4A C3A 119.3(13) . . ?
C5A C4A H4A 120.4 . . ?
C3A C4A H4A 120.4 . . ?
C4A C5A C6A 119.9(13) . . ?
C4A C5A H5A 120.0 . . ?
C6A C5A H5A 120.0 . . ?
N1A C6A C5A 119.9(13) . . ?
N1A C6A C7A 116.1(11) . . ?
C5A C6A C7A 123.9(11) . . ?
N12A C7A C8A 121.1(13) . . ?
N12A C7A C6A 114.0(10) . . ?
C8A C7A C6A 124.9(12) . . ?
C7A C8A C9A 119.4(13) . . ?
C7A C8A H8A 120.3 . . ?
C9A C8A H8A 120.3 . . ?
C10A C9A C8A 120.0(14) . . ?
C10A C9A H9A 120.0 . . ?
C8A C9A H9A 120.0 . . ?
C9A C10A C11A 117.6(16) . . ?
C9A C10A H10A 121.2 . . ?
C11A C10A H10A 121.2 . . ?
N12A C11A C10A 122.4(14) . . ?
N12A C11A H11A 118.8 . . ?
C10A C11A H11A 118.8 . . ?
C11A N12A C7A 119.3(11) . . ?
C11A N12A Cu2 125.6(9) . . ?
C7A N12A Cu2 113.5(8) . . ?
C2B N1B C6B 119.7(10) . . ?
C2B N1B Cu3 124.6(9) . . ?
C6B N1B Cu3 115.7(8) . . ?
N1B C2B C3B 120.9(14) . . ?
N1B C2B H2B 119.6 . . ?
C3B C2B H2B 119.6 . . ?
C4B C3B C2B 118.7(15) . . ?
C4B C3B H3B 120.6 . . ?
C2B C3B H3B 120.6 . . ?
C3B C4B C5B 121.6(13) . . ?
C3B C4B H4B 119.2 . . ?
C5B C4B H4B 119.2 . . ?
C4B C5B C6B 117.8(14) . . ?
C4B C5B H5B 121.1 . . ?
C6B C5B H5B 121.1 . . ?
N1B C6B C5B 121.1(13) . . ?
N1B C6B C7B 113.2(10) . . ?
C5B C6B C7B 125.7(12) . . ?
N12B C7B C8B 121.2(13) . . ?
N12B C7B C6B 116.3(10) . . ?
C8B C7B C6B 122.5(12) . . ?
C7B C8B C9B 117.9(14) . . ?
C7B C8B H8B 121.0 . . ?
C9B C8B H8B 121.0 . . ?
C10B C9B C8B 118.7(13) . . ?
C10B C9B H9B 120.6 . . ?
C8B C9B H9B 120.6 . . ?
C11B C10B C9B 118.9(16) . . ?
C11B C10B H10B 120.6 . . ?
C9B C10B H10B 120.6 . . ?
N12B C11B C10B 123.4(15) . . ?
N12B C11B H11B 118.3 . . ?
C10B C11B H11B 118.3 . . ?
C11B N12B C7B 119.6(11) . . ?
C11B N12B Cu3 128.4(9) . . ?
C7B N12B Cu3 111.4(8) . . ?
C6C N1C C2C 119.6(10) . . ?
C6C N1C Cu4 114.6(8) . . ?
C2C N1C Cu4 125.6(8) . . ?
N1C C2C C3C 121.2(12) . . ?
N1C C2C H2C 119.4 . . ?
C3C C2C H2C 119.4 . . ?
C4C C3C C2C 119.1(14) . . ?
C4C C3C H3C 120.5 . . ?
C2C C3C H3C 120.5 . . ?
C3C C4C C5C 121.0(14) . . ?
C3C C4C H4C 119.5 . . ?
C5C C4C H4C 119.5 . . ?
C6C C5C C4C 117.3(13) . . ?
C6C C5C H5C 121.3 . . ?
C4C C5C H5C 121.3 . . ?
N1C C6C C5C 121.6(12) . . ?
N1C C6C C7C 114.2(10) . . ?
C5C C6C C7C 124.3(12) . . ?
N12C C7C C8C 122.1(12) . . ?
N12C C7C C6C 114.1(10) . . ?
C8C C7C C6C 123.7(12) . . ?
C7C C8C C9C 117.8(14) . . ?
C7C C8C H8C 121.1 . . ?
C9C C8C H8C 121.1 . . ?
C10C C9C C8C 120.2(13) . . ?
C10C C9C H9C 119.9 . . ?
C8C C9C H9C 119.9 . . ?
C9C C10C C11C 117.2(13) . . ?
C9C C10C H10C 121.4 . . ?
C11C C10C H10C 121.4 . . ?
N12C C11C C10C 124.2(14) . . ?
N12C C11C H11C 117.9 . . ?
C10C C11C H11C 117.9 . . ?
C7C N12C C11C 118.3(11) . . ?
C7C N12C Cu4 115.1(8) . . ?
C11C N12C Cu4 126.5(9) . . ?
C2D N1D C6D 119.4(11) . . ?
C2D N1D Cu5 127.0(8) . . ?
C6D N1D Cu5 113.4(9) . . ?
N1D C2D C3D 122.7(14) . . ?
N1D C2D H2D 118.7 . . ?
C3D C2D H2D 118.7 . . ?
C4D C3D C2D 118.7(16) . . ?
C4D C3D H3D 120.7 . . ?
C2D C3D H3D 120.7 . . ?
C3D C4D C5D 119.9(15) . . ?
C3D C4D H4D 120.0 . . ?
C5D C4D H4D 120.0 . . ?
C4D C5D C6D 120.9(14) . . ?
C4D C5D H5D 119.6 . . ?
C6D C5D H5D 119.6 . . ?
N1D C6D C5D 118.4(14) . . ?
N1D C6D C7D 116.4(12) . . ?
C5D C6D C7D 125.1(13) . . ?
C8D C7D N12D 121.6(15) . . ?
C8D C7D C6D 125.4(14) . . ?
N12D C7D C6D 113.1(11) . . ?
C9D C8D C7D 119.6(16) . . ?
C9D C8D H8D 120.2 . . ?
C7D C8D H8D 120.2 . . ?
C8D C9D C10D 121.3(16) . . ?
C8D C9D H9D 119.4 . . ?
C10D C9D H9D 119.4 . . ?
C9D C10D C11D 117.6(18) . . ?
C9D C10D H10D 121.2 . . ?
C11D C10D H10D 121.2 . . ?
N12D C11D C10D 119.6(16) . . ?
N12D C11D H11D 120.2 . . ?
C10D C11D H11D 120.2 . . ?
C11D N12D C7D 120.0(12) . . ?
C11D N12D Cu5 124.2(10) . . ?
C7D N12D Cu5 115.8(9) . . ?
C2E N1E C6E 118.5(10) . . ?
C2E N1E Cu6 126.5(8) . . ?
C6E N1E Cu6 114.9(8) . . ?
N1E C2E C3E 122.2(11) . . ?
N1E C2E H2E 118.9 . . ?
C3E C2E H2E 118.9 . . ?
C4E C3E C2E 118.1(13) . . ?
C4E C3E H3E 120.9 . . ?
C2E C3E H3E 120.9 . . ?
C3E C4E C5E 120.6(12) . . ?
C3E C4E H4E 119.7 . . ?
C5E C4E H4E 119.7 . . ?
C4E C5E C6E 119.2(12) . . ?
C4E C5E H5E 120.4 . . ?
C6E C5E H5E 120.4 . . ?
C5E C6E N1E 121.4(11) . . ?
C5E C6E C7E 125.1(11) . . ?
N1E C6E C7E 113.5(9) . . ?
C8E C7E N12E 122.7(12) . . ?
C8E C7E C6E 122.6(11) . . ?
N12E C7E C6E 114.6(10) . . ?
C7E C8E C9E 118.3(13) . . ?
C7E C8E H8E 120.9 . . ?
C9E C8E H8E 120.9 . . ?
C10E C9E C8E 119.9(13) . . ?
C10E C9E H9E 120.0 . . ?
C8E C9E H9E 120.0 . . ?
C9E C10E C11E 118.6(13) . . ?
C9E C10E H10E 120.7 . . ?
C11E C10E H10E 120.7 . . ?
N12E C11E C10E 122.8(11) . . ?
N12E C11E H11E 118.6 . . ?
C10E C11E H11E 118.6 . . ?
C11E N12E C7E 117.6(10) . . ?
C11E N12E Cu6 127.1(8) . . ?
C7E N12E Cu6 114.9(8) . . ?

loop_
_geom_bond_atom_site_label_1
_geom_bond_atom_site_label_2
_geom_bond_distance
_geom_bond_site_symmetry_2
_geom_bond_publ_flag
W1 O1 1.745(7) . ?
W1 O2 1.886(8) . ?
W1 O3 1.900(7) . ?
W1 O4 1.907(7) . ?
W1 O5 1.923(7) . ?
W1 O6 2.360(7) . ?
W2 O7 1.723(7) . ?
W2 O8 1.861(7) . ?
W2 O9 1.904(7) . ?
W2 O10 1.927(7) . ?
W2 O3 1.930(7) . ?
W2 O11 2.483(7) . ?
W3 O12 1.711(7) . ?
W3 O13 1.876(7) . ?
W3 O10 1.882(7) . ?
W3 O14 1.921(7) . ?
W3 O2 1.950(7) . ?
W3 O15 2.480(7) . ?
W4 O16 1.715(7) . ?
W4 O17 1.797(7) . ?
W4 O18 1.911(7) . ?
W4 O19 1.938(7) . ?
W4 O13 1.992(8) . ?
W4 O15 2.442(7) . ?
W5 O20 1.717(8) . ?
W5 O21 1.883(7) . ?
W5 O22 1.893(7) . ?
W5 O14 1.914(7) . ?
W5 O18 1.930(7) . ?
W5 O15 2.409(7) . ?
W6 O23 1.702(8) . ?
W6 O24 1.847(7) . ?
W6 O25 1.914(8) . ?
W6 O22 1.925(8) . ?
W6 O4 1.954(7) . ?
W6 O6 2.476(7) . ?
W7 O26 1.721(8) . ?
W7 O27 1.866(7) . ?
W7 O28 1.900(8) . ?
W7 O5 1.918(7) . ?
W7 O25 1.947(8) . ?
W7 O6 2.430(7) . ?
W8 O29 1.695(8) . ?
W8 O30 1.886(7) . ?
W8 O31 1.891(7) . ?
W8 O28 1.928(8) . ?
W8 O9 1.931(7) . ?
W8 O11 2.435(7) . ?
W9 O32 1.709(7) . ?
W9 O33 1.819(7) . ?
W9 O19 1.895(7) . ?
W9 O31 1.974(7) . ?
W9 O8 2.036(7) . ?
W9 O11 2.455(7) . ?
W10 O34 1.710(7) . ?
W10 O35 1.815(7) . ?
W10 O21 1.933(7) . ?
W10 O36 1.935(7) . ?
W10 O24 2.007(7) . ?
W10 O37 2.404(7) . ?
W11 O38 1.725(8) . ?
W11 O39 1.835(7) . ?
W11 O36 1.928(7) . ?
W11 O30 1.942(7) . ?
W11 O27 1.974(7) . ?
W11 O37 2.376(7) . ?
Cu1 O17 1.947(7) . ?
Cu1 O39 1.991(7) . ?
Cu1 O33 1.994(7) . ?
Cu1 O35 2.017(7) . ?
Cu1 O40 2.306(7) . ?
Cu1 O37 2.321(7) . ?
Cu2 O41 1.973(7) . ?
Cu2 N1A 1.984(10) . ?
Cu2 O40 1.992(7) . ?
Cu2 N12A 2.025(9) . ?
Cu2 O33 2.303(7) . ?
Cu2 P2 2.873(3) . ?
Cu3 O43 1.910(7) . ?
Cu3 N1B 1.960(9) . ?
Cu3 N12B 2.030(9) . ?
Cu3 O39 2.132(7) . ?
Cu3 O41 2.134(7) . ?
Cu4 O42 1.909(7) . ?
Cu4 N12C 1.976(9) . ?
Cu4 N1C 1.980(9) . ?
Cu4 O44 1.998(8) . ?
Cu4 O35 2.374(7) . ?
Cu5 O48 1.937(7) . ?
Cu5 O45 1.977(7) . ?
Cu5 N12D 1.987(10) . ?
Cu5 N1D 2.019(10) . ?
Cu5 O1 2.246(8) 1_455 ?
Cu6 O46 1.900(8) . ?
Cu6 N12E 1.978(9) . ?
Cu6 N1E 1.987(9) . ?
Cu6 O45 2.016(7) . ?
P1 O37 1.520(7) . ?
P1 O11 1.532(7) . ?
P1 O15 1.538(7) . ?
P1 O6 1.548(7) . ?
P2 O46 1.506(7) . ?
P2 O48 1.527(7) . ?
P2 O41 1.551(7) . ?
P2 O47 1.562(8) . ?
P3 O42 1.519(7) . ?
P3 O43 1.523(7) . ?
P3 O40 1.530(7) . ?
P3 O45 1.582(7) . ?
O1 Cu5 2.246(8) 1_655 ?
N1A C2A 1.322(16) . ?
N1A C6A 1.357(14) . ?
C2A C3A 1.391(18) . ?
C2A H2A 0.9300 . ?
C3A C4A 1.37(2) . ?
C3A H3A 0.9300 . ?
C4A C5A 1.35(2) . ?
C4A H4A 0.9300 . ?
C5A C6A 1.408(18) . ?
C5A H5A 0.9300 . ?
C6A C7A 1.457(18) . ?
C7A N12A 1.350(15) . ?
C7A C8A 1.358(17) . ?
C8A C9A 1.39(2) . ?
C8A H8A 0.9300 . ?
C9A C10A 1.37(2) . ?
C9A H9A 0.9300 . ?
C10A C11A 1.384(19) . ?
C10A H10A 0.9300 . ?
C11A N12A 1.337(16) . ?
C11A H11A 0.9300 . ?
N1B C2B 1.332(17) . ?
N1B C6B 1.362(15) . ?
C2B C3B 1.39(2) . ?
C2B H2B 0.9300 . ?
C3B C4B 1.34(2) . ?
C3B H3B 0.9300 . ?
C4B C5B 1.38(2) . ?
C4B H4B 0.9300 . ?
C5B C6B 1.378(16) . ?
C5B H5B 0.9300 . ?
C6B C7B 1.487(19) . ?
C7B N12B 1.360(15) . ?
C7B C8B 1.372(16) . ?
C8B C9B 1.43(2) . ?
C8B H8B 0.9300 . ?
C9B C10B 1.37(3) . ?
C9B H9B 0.9300 . ?
C10B C11B 1.363(19) . ?
C10B H10B 0.9300 . ?
C11B N12B 1.308(16) . ?
C11B H11B 0.9300 . ?
N1C C6C 1.329(14) . ?
N1C C2C 1.363(15) . ?
C2C C3C 1.371(18) . ?
C2C H2C 0.9300 . ?
C3C C4C 1.35(2) . ?
C3C H3C 0.9300 . ?
C4C C5C 1.39(2) . ?
C4C H4C 0.9300 . ?
C5C C6C 1.394(17) . ?
C5C H5C 0.9300 . ?
C6C C7C 1.481(17) . ?
C7C N12C 1.330(15) . ?
C7C C8C 1.392(17) . ?
C8C C9C 1.40(2) . ?
C8C H8C 0.9300 . ?
C9C C10C 1.37(2) . ?
C9C H9C 0.9300 . ?
C10C C11C 1.378(17) . ?
C10C H10C 0.9300 . ?
C11C N12C 1.334(15) . ?
C11C H11C 0.9300 . ?
N1D C2D 1.330(16) . ?
N1D C6D 1.353(16) . ?
C2D C3D 1.385(18) . ?
C2D H2D 0.9300 . ?
C3D C4D 1.34(2) . ?
C3D H3D 0.9300 . ?
C4D C5D 1.35(3) . ?
C4D H4D 0.9300 . ?
C5D C6D 1.41(2) . ?
C5D H5D 0.9300 . ?
C6D C7D 1.47(2) . ?
C7D C8D 1.366(19) . ?
C7D N12D 1.366(17) . ?
C8D C9D 1.32(3) . ?
C8D H8D 0.9300 . ?
C9D C10D 1.41(3) . ?
C9D H9D 0.9300 . ?
C10D C11D 1.42(2) . ?
C10D H10D 0.9300 . ?
C11D N12D 1.347(18) . ?
C11D H11D 0.9300 . ?
N1E C2E 1.317(16) . ?
N1E C6E 1.380(14) . ?
C2E C3E 1.416(16) . ?
C2E H2E 0.9300 . ?
C3E C4E 1.358(19) . ?
C3E H3E 0.9300 . ?
C4E C5E 1.37(2) . ?
C4E H4E 0.9300 . ?
C5E C6E 1.373(16) . ?
C5E H5E 0.9300 . ?
C6E C7E 1.480(17) . ?
C7E C8E 1.351(16) . ?
C7E N12E 1.371(14) . ?
C8E C9E 1.41(2) . ?
C8E H8E 0.9300 . ?
C9E C10E 1.36(2) . ?
C9E H9E 0.9300 . ?
C10E C11E 1.378(17) . ?
C10E H10E 0.9300 . ?
C11E N12E 1.345(15) . ?
C11E H11E 0.9300 . ?
